data_4027428
loop_
_publ_author_name
'M\'eabh B. Brennan'
'Timothy D. W. Claridge'
'Richard G. Compton'
'Stephen G. Davies'
'Ai M. Fletcher'
'Martin C. Henstridge'
'David S. Hewings'
'Wataru Kurosawa'
'James A. Lee'
'Paul M. Roberts'
'Anne K. Schoonen'
'James E. Thomson'

_publ_contact_author 'Stephen G. Davies'
_publ_contact_author_email steve.davies@chem.ox.ac.uk
_publ_contact_author_fax '+44 1865 275633'
_publ_contact_author_phone '+44 1865 275695'
_publ_section_title
;
 Ammonium-Directed Olefinic Epoxidation: Kinetic and Mechanistic Insights
;
_journal_name_full 'Journal of Organic Chemistry'
_journal_page_first 7241
_journal_page_last 7261
_journal_paper_doi 10.1021/jo3010556
_journal_volume 77
_journal_year 2012
_chemical_formula_moiety 'C15 H19 N1 O3'
_chemical_formula_sum 'C15 H19 N O3'
_chemical_formula_weight 261.32
_space_group_IT_number 14
_symmetry_cell_setting monoclinic
_symmetry_space_group_name_Hall '-P 2yn'
_symmetry_space_group_name_H-M 'P 1 21/n 1'
_atom_sites_solution_hydrogens geom
_atom_sites_solution_primary direct
_cell_angle_alpha 90
_cell_angle_beta 93.5342(16)
_cell_angle_gamma 90
_cell_formula_units_Z 4
_cell_length_a 6.45626(10)
_cell_length_b 19.1000(3)
_cell_length_c 10.28008(18)
_cell_measurement_reflns_used 0
_cell_measurement_temperature 150
_cell_measurement_theta_max 0
_cell_measurement_theta_min 0
_cell_volume 1265.27(4)
_computing_cell_refinement 'USER DEFINED CELL REFINEMENT'
_computing_data_collection 'USER DEFINED DATA COLLECTION'
_computing_data_reduction 'USER DEFINED DATA REDUCTION'
_computing_molecular_graphics 'CAMERON (Watkin et al., 1996)'
_computing_publication_material 'CRYSTALS (Betteridge et al., 2003)'
_computing_structure_refinement 'CRYSTALS (Betteridge et al., 2003)'
_computing_structure_solution 'SIR92 (Altomare et al., 1994)'
_diffrn_ambient_temperature 150
_diffrn_measured_fraction_theta_full 0.996
_diffrn_measured_fraction_theta_max 0.989
_diffrn_measurement_device Serial
_diffrn_measurement_device_type Unknown
_diffrn_measurement_method \w/2\q
_diffrn_radiation_monochromator graphite
_diffrn_radiation_type 'Cu K\a'
_diffrn_radiation_wavelength 1.54184
_diffrn_reflns_av_R_equivalents 0.019
_diffrn_reflns_limit_h_max 7
_diffrn_reflns_limit_h_min -8
_diffrn_reflns_limit_k_max 23
_diffrn_reflns_limit_k_min -23
_diffrn_reflns_limit_l_max 12
_diffrn_reflns_limit_l_min -12
_diffrn_reflns_number 13080
_diffrn_reflns_theta_full 74.881
_diffrn_reflns_theta_max 76.409
_diffrn_reflns_theta_min 4.630
_diffrn_standards_number 0
_exptl_absorpt_coefficient_mu 0.773
_exptl_absorpt_correction_T_max 0.8701
_exptl_absorpt_correction_T_min 0.8436
_exptl_absorpt_correction_type none
_exptl_crystal_colour colourless
_exptl_crystal_density_diffrn 1.372
_exptl_crystal_description block
_exptl_crystal_F_000 560
_exptl_crystal_size_max 0.230
_exptl_crystal_size_mid 0.220
_exptl_crystal_size_min 0.180
_refine_diff_density_max 0.37
_refine_diff_density_min -0.23
_refine_ls_extinction_method none
_refine_ls_goodness_of_fit_ref 0.9573
_refine_ls_hydrogen_treatment none
_refine_ls_matrix_type full
_refine_ls_number_parameters 172
_refine_ls_number_reflns 2610
_refine_ls_number_restraints 0
_refine_ls_R_factor_all 0.0417
_refine_ls_R_factor_gt 0.0392
_refine_ls_shift/su_max 0.0004700
_refine_ls_shift/su_mean 0.0000586
_refine_ls_structure_factor_coef Fsqd
_refine_ls_weighting_details
;
Method, part 1, Chebychev polynomial, (Watkin, 1994, Prince, 1982)
[weight] = 1.0/[A~0~*T~0~(x)+A~1~*T~1~(x) ... +A~n-1~]*T~n-1~(x)]
where A~i~ are the Chebychev coefficients listed below and x= Fcalc/Fmax
Method = Robust Weighting (Prince, 1982)
W = [weight] * [1-(deltaF/6*sigmaF)^2^]^2^
A~i~ are:
0.175E+04 0.292E+04 0.175E+04 702. 143.
;
_refine_ls_weighting_scheme calc
_refine_ls_wR_factor_all 0.0992
_refine_ls_wR_factor_gt 0.0964
_refine_ls_wR_factor_ref 0.0992
_reflns_limit_h_max 8
_reflns_limit_h_min -8
_reflns_limit_k_max 23
_reflns_limit_k_min 0
_reflns_limit_l_max 12
_reflns_limit_l_min 0
_reflns_number_gt 2411
_reflns_number_total 2621
_reflns_threshold_expression I>2.0\s(I)
_oxford_diffrn_Wilson_B_factor 2.42
_oxford_diffrn_Wilson_scale 0.02
_oxford_refine_ls_r_factor_ref 0.0417
_oxford_refine_ls_scale 7.61(19)
_oxford_reflns_number_all 2610
_oxford_reflns_threshold_expression_ref I>-3.0\s(I)
_cod_data_source_file jo3010556_si_001_1.cif
_cod_data_source_block 86
_cod_original_formula_sum 'C15 H19 N1 O3'
_cod_database_code 4027428

loop_
_symmetry_equiv_pos_as_xyz
x,y,z
-x,-y,-z
-x+1/2,y+1/2,-z+1/2
x+1/2,-y+1/2,z+1/2

loop_
_atom_site_label
_atom_site_type_symbol
_atom_site_fract_x
_atom_site_fract_y
_atom_site_fract_z
_atom_site_U_iso_or_equiv
_atom_site_occupancy
_atom_site_adp_type
_atom_site_refinement_flags_posn
O1 O 0.89532(14) 0.58828(5) 0.56228(9) 0.0314 1.0000 Uani .
C2 C 0.78507(19) 0.65334(7) 0.52985(12) 0.0251 1.0000 Uani .
C3 C 0.58231(19) 0.64795(6) 0.60223(12) 0.0250 1.0000 Uani .
N4 N 0.58048(16) 0.57286(5) 0.63182(10) 0.0245 1.0000 Uani .
C5 C 0.76424(19) 0.54184(7) 0.61576(11) 0.0257 1.0000 Uani .
O6 O 0.81681(15) 0.48250(5) 0.64349(9) 0.0334 1.0000 Uani .
C7 C 0.41497(19) 0.53781(6) 0.69626(12) 0.0256 1.0000 Uani .
C8 C 0.38485(19) 0.56384(6) 0.83288(12) 0.0230 1.0000 Uani .
C9 C 0.5515(2) 0.58675(7) 0.91444(12) 0.0269 1.0000 Uani .
C10 C 0.5214(2) 0.60639(7) 1.04227(13) 0.0303 1.0000 Uani .
C11 C 0.3252(2) 0.60339(7) 1.08947(13) 0.0305 1.0000 Uani .
C12 C 0.1587(2) 0.58056(7) 1.00909(13) 0.0304 1.0000 Uani .
C13 C 0.18874(19) 0.56108(7) 0.88129(13) 0.0273 1.0000 Uani .
C14 C 0.38151(19) 0.67077(7) 0.52897(13) 0.0291 1.0000 Uani .
C15 C 0.3857(2) 0.74646(7) 0.48000(14) 0.0324 1.0000 Uani .
C16 C 0.4749(2) 0.75382(7) 0.34749(13) 0.0324 1.0000 Uani .
C17 C 0.7023(2) 0.73422(7) 0.33998(13) 0.0309 1.0000 Uani .
C18 C 0.7621(2) 0.65998(7) 0.38148(12) 0.0265 1.0000 Uani .
O19 O 0.95489(15) 0.64564(5) 0.32691(9) 0.0343 1.0000 Uani .
H21 H 0.8795 0.6904 0.5666 0.0276 1.0000 Uiso R
H31 H 0.5982 0.6767 0.6850 0.0289 1.0000 Uiso R
H71 H 0.2848 0.5441 0.6455 0.0309 1.0000 Uiso R
H72 H 0.4501 0.4880 0.7020 0.0324 1.0000 Uiso R
H91 H 0.6845 0.5873 0.8839 0.0328 1.0000 Uiso R
H101 H 0.6312 0.6234 1.0976 0.0349 1.0000 Uiso R
H111 H 0.3032 0.6191 1.1741 0.0392 1.0000 Uiso R
H121 H 0.0250 0.5779 1.0439 0.0370 1.0000 Uiso R
H131 H 0.0745 0.5455 0.8263 0.0343 1.0000 Uiso R
H141 H 0.2708 0.6659 0.5888 0.0347 1.0000 Uiso R
H142 H 0.3474 0.6387 0.4545 0.0352 1.0000 Uiso R
H151 H 0.4705 0.7731 0.5424 0.0356 1.0000 Uiso R
H152 H 0.2413 0.7649 0.4737 0.0397 1.0000 Uiso R
H161 H 0.4580 0.8031 0.3201 0.0380 1.0000 Uiso R
H162 H 0.3934 0.7233 0.2861 0.0395 1.0000 Uiso R
H171 H 0.7856 0.7682 0.3929 0.0379 1.0000 Uiso R
H172 H 0.7380 0.7398 0.2491 0.0381 1.0000 Uiso R
H181 H 0.6540 0.6256 0.3468 0.0325 1.0000 Uiso R
H191 H 0.9798 0.6013 0.3482 0.0534 1.0000 Uiso R

loop_
_atom_site_aniso_label
_atom_site_aniso_U_11
_atom_site_aniso_U_22
_atom_site_aniso_U_33
_atom_site_aniso_U_23
_atom_site_aniso_U_13
_atom_site_aniso_U_12
O1 0.0243(5) 0.0408(5) 0.0299(5) 0.0102(4) 0.0069(4) 0.0086(4)
C2 0.0222(6) 0.0294(6) 0.0237(6) 0.0016(5) 0.0024(5) 0.0017(4)
C3 0.0244(6) 0.0260(6) 0.0250(6) -0.0003(5) 0.0047(5) 0.0004(4)
N4 0.0240(5) 0.0256(5) 0.0242(5) 0.0015(4) 0.0054(4) 0.0026(4)
C5 0.0267(6) 0.0327(6) 0.0178(5) -0.0002(5) 0.0025(4) 0.0050(5)
O6 0.0395(5) 0.0320(5) 0.0292(5) 0.0037(4) 0.0060(4) 0.0133(4)
C7 0.0252(6) 0.0262(6) 0.0256(6) 0.0003(5) 0.0039(5) -0.0031(5)
C8 0.0249(6) 0.0210(6) 0.0233(6) 0.0035(4) 0.0029(5) 0.0003(4)
C9 0.0228(6) 0.0316(6) 0.0264(6) 0.0032(5) 0.0026(5) -0.0028(5)
C10 0.0330(7) 0.0328(7) 0.0249(6) 0.0025(5) -0.0006(5) -0.0057(5)
C11 0.0393(7) 0.0288(6) 0.0240(6) 0.0016(5) 0.0076(5) -0.0005(5)
C12 0.0280(6) 0.0324(7) 0.0318(7) 0.0037(5) 0.0101(5) 0.0011(5)
C13 0.0233(6) 0.0288(6) 0.0297(6) 0.0029(5) 0.0017(5) -0.0007(4)
C14 0.0237(6) 0.0287(6) 0.0350(7) 0.0007(5) 0.0026(5) 0.0018(5)
C15 0.0301(6) 0.0273(6) 0.0402(8) 0.0010(5) 0.0042(5) 0.0057(5)
C16 0.0378(7) 0.0256(6) 0.0332(7) 0.0009(5) -0.0019(5) 0.0040(5)
C17 0.0376(7) 0.0280(6) 0.0275(6) 0.0033(5) 0.0068(5) 0.0024(5)
C18 0.0281(6) 0.0285(6) 0.0232(6) 0.0005(5) 0.0046(5) 0.0031(5)
O19 0.0360(5) 0.0376(5) 0.0308(5) 0.0064(4) 0.0144(4) 0.0090(4)

loop_
_atom_type_symbol
_atom_type_scat_dispersion_real
_atom_type_scat_dispersion_imag
_atom_type_scat_Cromer_Mann_a1
_atom_type_scat_Cromer_Mann_b1
_atom_type_scat_Cromer_Mann_a2
_atom_type_scat_Cromer_Mann_b2
_atom_type_scat_Cromer_Mann_a3
_atom_type_scat_Cromer_Mann_b3
_atom_type_scat_Cromer_Mann_a4
_atom_type_scat_Cromer_Mann_b4
_atom_type_scat_Cromer_Mann_c
_atom_type_scat_source
C 0.0181 0.0091 2.3100 20.8439 1.0200 10.2075 1.5886 0.5687 0.8650 51.6512 0.2156 'International Tables Vol C 4.2.6.8 and 6.1.1.4'
H 0.0000 0.0000 0.4930 10.5109 0.3229 26.1257 0.1402 3.1424 0.0408 57.7998 0.0030 'International Tables Vol C 4.2.6.8 and 6.1.1.4'
N 0.0311 0.0180 12.2126 0.0057 3.1322 9.8933 2.0125 28.9975 1.1663 0.5826 -11.5290 'International Tables Vol C 4.2.6.8 and 6.1.1.4'
O 0.0492 0.0322 3.0485 13.2771 2.2868 5.7011 1.5463 0.3239 0.8670 32.9089 0.2508 'International Tables Vol C 4.2.6.8 and 6.1.1.4'

loop_
_geom_angle_atom_site_label_1
_geom_angle_atom_site_label_2
_geom_angle_atom_site_label_3
_geom_angle
_geom_angle_publ_flag
C2 O1 C5 109.84(9) yes
O1 C2 C3 104.38(9) yes
O1 C2 C18 108.32(10) yes
C3 C2 C18 116.88(10) yes
O1 C2 H21 103.9 no
C3 C2 H21 112.4 no
C18 C2 H21 109.9 no
C2 C3 N4 100.52(9) yes
C2 C3 C14 117.56(10) yes
N4 C3 C14 111.41(10) yes
C2 C3 H31 108.9 no
N4 C3 H31 111.0 no
C14 C3 H31 107.4 no
C3 N4 C5 112.76(10) yes
C3 N4 C7 124.06(10) yes
C5 N4 C7 122.10(11) yes
O1 C5 N4 109.67(11) yes
O1 C5 O6 122.07(11) yes
N4 C5 O6 128.26(12) yes
N4 C7 C8 114.29(10) yes
N4 C7 H71 109.6 no
C8 C7 H71 107.6 no
N4 C7 H72 107.5 no
C8 C7 H72 107.8 no
H71 C7 H72 110.0 no
C7 C8 C9 121.54(11) yes
C7 C8 C13 119.46(11) yes
C9 C8 C13 118.89(11) yes
C8 C9 C10 120.38(12) yes
C8 C9 H91 119.6 no
C10 C9 H91 120.0 no
C9 C10 C11 120.22(12) yes
C9 C10 H101 121.4 no
C11 C10 H101 118.3 no
C10 C11 C12 119.80(12) yes
C10 C11 H111 120.3 no
C12 C11 H111 119.8 no
C11 C12 C13 119.96(12) yes
C11 C12 H121 118.6 no
C13 C12 H121 121.4 no
C12 C13 C8 120.75(12) yes
C12 C13 H131 119.9 no
C8 C13 H131 119.3 no
C3 C14 C15 113.65(11) yes
C3 C14 H141 107.2 no
C15 C14 H141 109.0 no
C3 C14 H142 110.3 no
C15 C14 H142 109.6 no
H141 C14 H142 106.9 no
C14 C15 C16 113.43(11) yes
C14 C15 H151 107.5 no
C16 C15 H151 108.5 no
C14 C15 H152 108.7 no
C16 C15 H152 108.3 no
H151 C15 H152 110.4 no
C15 C16 C17 116.32(11) yes
C15 C16 H161 107.6 no
C17 C16 H161 108.1 no
C15 C16 H162 107.6 no
C17 C16 H162 107.5 no
H161 C16 H162 109.6 no
C16 C17 C18 116.32(11) yes
C16 C17 H171 107.8 no
C18 C17 H171 109.8 no
C16 C17 H172 107.8 no
C18 C17 H172 107.2 no
H171 C17 H172 107.6 no
C2 C18 C17 111.34(11) yes
C2 C18 O19 110.11(10) yes
C17 C18 O19 106.35(10) yes
C2 C18 H181 108.7 no
C17 C18 H181 110.5 no
O19 C18 H181 109.8 no
C18 O19 H191 103.7 no

loop_
_geom_bond_atom_site_label_1
_geom_bond_atom_site_label_2
_geom_bond_distance
_geom_bond_publ_flag
O1 C2 1.4604(15) yes
O1 C5 1.3648(16) yes
C2 C3 1.5485(16) yes
C2 C18 1.5286(17) yes
C2 H21 0.994 no
C3 N4 1.4665(15) yes
C3 C14 1.5223(17) yes
C3 H31 1.012 no
N4 C5 1.3454(16) yes
N4 C7 1.4546(15) yes
C5 O6 1.2120(16) yes
C7 C8 1.5137(16) yes
C7 H71 0.969 no
C7 H72 0.978 no
C8 C9 1.3929(18) yes
C8 C13 1.3897(17) yes
C9 C10 1.3916(18) yes
C9 H91 0.933 no
C10 C11 1.3851(19) yes
C10 H101 0.939 no
C11 C12 1.385(2) yes
C11 H111 0.939 no
C12 C13 1.3906(19) yes
C12 H121 0.956 no
C13 H131 0.949 no
C14 C15 1.5318(18) yes
C14 H141 0.976 no
C14 H142 0.994 no
C15 C16 1.5178(19) yes
C15 H151 0.962 no
C15 H152 0.995 no
C16 C17 1.5218(19) yes
C16 H161 0.986 no
C16 H162 0.987 no
C17 C18 1.5236(18) yes
C17 H171 0.985 no
C17 H172 0.982 no
C18 O19 1.4231(15) yes
C18 H181 1.007 no
O19 H191 0.886 no

loop_
_geom_hbond_atom_site_label_D
_geom_hbond_atom_site_label_H
_geom_hbond_atom_site_label_A
_geom_hbond_site_symmetry_A
_geom_hbond_angle_DHA
_geom_hbond_distance_DH
_geom_hbond_distance_HA
_geom_hbond_distance_DA
_geom_hbond_publ_flag
O19 H191 O6 2_766 149 0.89 2.07 2.8636(18) yes
